data_1557382
loop_
_publ_author_name
'Kim, Inwon'
'Im, Honggu'
'Lee, Hyeonyeong'
'Hong, Sungwoo'

_publ_section_title
;
 N-Heterocyclic carbene-catalyzed deaminative cross-coupling of aldehydes
 with Katritzky pyridinium salts
;
_journal_issue 12
_journal_name_full 'Chemical Science'
_journal_page_first 3192
_journal_page_last 3197
_journal_paper_doi 10.1039/D0SC00225A
_journal_volume 11
_journal_year 2020
_chemical_formula_sum 'C33 H28 B F4 N O2'
_chemical_formula_weight 557.37
_space_group_crystal_system monoclinic
_space_group_IT_number 14
_space_group_name_Hall '-P 2yn'
_space_group_name_H-M_alt 'P 1 21/n 1'
_atom_sites_solution_hydrogens geom
_audit_creation_method SHELXL-2018/3
_audit_update_record
;
2019-11-08 deposited with the CCDC.	2020-02-25 downloaded from the CCDC.
;
_cell_angle_alpha 90
_cell_angle_beta 100.639(2)
_cell_angle_gamma 90
_cell_formula_units_Z 4
_cell_length_a 11.0604(6)
_cell_length_b 16.6780(9)
_cell_length_c 15.1704(8)
_cell_measurement_reflns_used 9983
_cell_measurement_temperature 153(2)
_cell_measurement_theta_max 28.27
_cell_measurement_theta_min 3.08
_cell_volume 2750.3(3)
_computing_cell_refinement 'Bruker APEXIII'
_computing_data_collection 'Bruker APEXIII'
_computing_data_reduction 'Bruker SAINT'
_computing_molecular_graphics ORTEP
_computing_publication_material CIFTAB
_computing_structure_refinement SHELXL
_computing_structure_solution SHELXS
_diffrn_ambient_temperature 153(2)
_diffrn_measured_fraction_theta_full 0.989
_diffrn_measured_fraction_theta_max 0.989
_diffrn_measurement_device_type 'Bruker Photon II CMOS detector'
_diffrn_measurement_method 'phi and omega scans'
_diffrn_radiation_type MoK\a
_diffrn_radiation_wavelength 0.71073
_diffrn_reflns_av_R_equivalents 0.0360
_diffrn_reflns_av_unetI/netI 0.0240
_diffrn_reflns_Laue_measured_fraction_full 0.989
_diffrn_reflns_Laue_measured_fraction_max 0.989
_diffrn_reflns_limit_h_max 14
_diffrn_reflns_limit_h_min -14
_diffrn_reflns_limit_k_max 22
_diffrn_reflns_limit_k_min -22
_diffrn_reflns_limit_l_max 20
_diffrn_reflns_limit_l_min -20
_diffrn_reflns_number 46862
_diffrn_reflns_point_group_measured_fraction_full 0.989
_diffrn_reflns_point_group_measured_fraction_max 0.989
_diffrn_reflns_theta_full 25.242
_diffrn_reflns_theta_max 28.278
_diffrn_reflns_theta_min 2.993
_diffrn_source 'fine-focus sealed tube'
_exptl_absorpt_coefficient_mu 0.101
_exptl_absorpt_correction_T_max 0.7457
_exptl_absorpt_correction_T_min 0.7034
_exptl_absorpt_correction_type multi-scan
_exptl_absorpt_process_details SADABS
_exptl_crystal_colour colourless
_exptl_crystal_density_diffrn 1.346
_exptl_crystal_description block
_exptl_crystal_F_000 1160
_exptl_crystal_recrystallization_method 'Re-crystallisation from solvent: DCM/EA/Pentane'
_exptl_crystal_size_max 0.321
_exptl_crystal_size_mid 0.178
_exptl_crystal_size_min 0.142
_refine_diff_density_max 0.344
_refine_diff_density_min -0.202
_refine_diff_density_rms 0.039
_refine_ls_extinction_method none
_refine_ls_goodness_of_fit_ref 1.030
_refine_ls_hydrogen_treatment constr
_refine_ls_matrix_type full
_refine_ls_number_parameters 417
_refine_ls_number_reflns 6750
_refine_ls_number_restraints 0
_refine_ls_restrained_S_all 1.030
_refine_ls_R_factor_all 0.0531
_refine_ls_R_factor_gt 0.0418
_refine_ls_shift/su_max 0.000
_refine_ls_shift/su_mean 0.000
_refine_ls_structure_factor_coef Fsqd
_refine_ls_weighting_details 'w=1/[\s^2^(Fo^2^)+(0.0408P)^2^+1.2335P] where P=(Fo^2^+2Fc^2^)/3'
_refine_ls_weighting_scheme calc
_refine_ls_wR_factor_gt 0.0963
_refine_ls_wR_factor_ref 0.1035
_reflns_Friedel_coverage 0.000
_reflns_number_gt 5587
_reflns_number_total 6750
_reflns_threshold_expression 'I > 2\s(I)'
_cod_data_source_file d0sc00225a2.cif
_cod_data_source_block A19237O_014
_cod_depositor_comments
;
The following automatic conversions were performed:

data item '_exptl_absorpt_correction_type' value 'MULTI-SCAN' was
changed to 'multi-scan' in accordance with the
/home/data/users/saulius/crontab/automatic-downloads/rss-feeds/RSC/lib/dictionaries/cif_core.dic
dictionary named 'cif_core.dic' version 2.4.2 last updated on
2011-04-26.

Automatic conversion script
Id: cif_fix_values 7556 2019-12-06 15:28:31Z antanas 

 Adding full bibliography for 1557380--1557383.cif.

 Adding full bibliography for 1557380--1557383.cif.
;
_cod_original_sg_symbol_H-M 'P 21/n'
_cod_database_code 1557382
_shelx_shelxl_version_number 2018/3
_shelx_space_group_comment
;
The symmetry employed for this shelxl refinement is uniquely defined
by the following loop, which should always be used as a source of
symmetry information in preference to the above space-group names.
They are only intended as comments.
;
_shelx_estimated_absorpt_t_min 0.968
_shelx_estimated_absorpt_t_max 0.986

loop_
_space_group_symop_operation_xyz
'x, y, z'
'-x+1/2, y+1/2, -z+1/2'
'-x, -y, -z'
'x-1/2, -y-1/2, z-1/2'

loop_
_atom_site_label
_atom_site_type_symbol
_atom_site_fract_x
_atom_site_fract_y
_atom_site_fract_z
_atom_site_U_iso_or_equiv
_atom_site_adp_type
_atom_site_occupancy
_atom_site_site_symmetry_order
_atom_site_calc_flag
_atom_site_refinement_flags_posn
_atom_site_refinement_flags_adp
_atom_site_refinement_flags_occupancy
_atom_site_disorder_assembly
_atom_site_disorder_group
N1 N 0.50458(9) 0.38387(6) 0.35353(6) 0.01765(19) Uani 1 1 d . . . . .
C2 C 0.53902(10) 0.30935(7) 0.38729(7) 0.0183(2) Uani 1 1 d . . . . .
C3 C 0.65583(11) 0.29779(7) 0.43612(8) 0.0197(2) Uani 1 1 d . . . . .
H3 H 0.679293 0.245751 0.458417 0.024 Uiso 1 1 calc R U . . .
C4 C 0.74058(10) 0.36049(7) 0.45369(7) 0.0188(2) Uani 1 1 d . . . . .
C5 C 0.70020(11) 0.43584(7) 0.42131(8) 0.0198(2) Uani 1 1 d . . . . .
H5 H 0.754242 0.480366 0.433639 0.024 Uiso 1 1 calc R U . . .
C6 C 0.58365(11) 0.44752(7) 0.37175(7) 0.0188(2) Uani 1 1 d . . . . .
C7 C 0.86594(10) 0.34715(7) 0.50552(8) 0.0210(2) Uani 1 1 d . . . . .
C8 C 0.92157(11) 0.27180(8) 0.50667(9) 0.0259(3) Uani 1 1 d . . . . .
H8 H 0.878531 0.228652 0.474033 0.031 Uiso 1 1 calc R U . . .
C9 C 1.03960(12) 0.25966(9) 0.55536(10) 0.0328(3) Uani 1 1 d . . . . .
H9 H 1.076928 0.208334 0.555671 0.039 Uiso 1 1 calc R U . . .
C10 C 1.10297(12) 0.32221(10) 0.60345(10) 0.0340(3) Uani 1 1 d . . . . .
H10 H 1.183759 0.313746 0.636316 0.041 Uiso 1 1 calc R U . . .
C11 C 1.04851(12) 0.39714(9) 0.60361(9) 0.0317(3) Uani 1 1 d . . . . .
H11 H 1.091633 0.439838 0.637049 0.038 Uiso 1 1 calc R U . . .
C12 C 0.93050(12) 0.40968(8) 0.55467(9) 0.0264(3) Uani 1 1 d . . . . .
H12 H 0.893567 0.461110 0.554680 0.032 Uiso 1 1 calc R U . . .
C13 C 0.45283(11) 0.23991(7) 0.37271(8) 0.0200(2) Uani 1 1 d . . . . .
C14 C 0.36063(12) 0.23083(8) 0.42317(9) 0.0257(3) Uani 1 1 d . . . . .
H14 H 0.347971 0.270937 0.465006 0.031 Uiso 1 1 calc R U . . .
C15 C 0.28708(13) 0.16247(8) 0.41183(10) 0.0330(3) Uani 1 1 d . . . . .
H15 H 0.223523 0.156124 0.445696 0.040 Uiso 1 1 calc R U . . .
C16 C 0.30616(14) 0.10391(8) 0.35159(10) 0.0346(3) Uani 1 1 d . . . . .
H16 H 0.254663 0.057905 0.343290 0.041 Uiso 1 1 calc R U . . .
C17 C 0.39994(15) 0.11193(8) 0.30326(9) 0.0338(3) Uani 1 1 d . . . . .
H17 H 0.413470 0.071051 0.262566 0.041 Uiso 1 1 calc R U . . .
C18 C 0.47430(13) 0.17950(8) 0.31406(8) 0.0268(3) Uani 1 1 d . . . . .
H18 H 0.539590 0.184580 0.281593 0.032 Uiso 1 1 calc R U . . .
C19 C 0.54573(11) 0.52992(7) 0.33956(8) 0.0202(2) Uani 1 1 d . . . . .
C20 C 0.46270(13) 0.57335(8) 0.37910(9) 0.0286(3) Uani 1 1 d . . . . .
H20 H 0.424867 0.549286 0.423875 0.034 Uiso 1 1 calc R U . . .
C21 C 0.43521(15) 0.65210(8) 0.35292(10) 0.0360(3) Uani 1 1 d . . . . .
H21 H 0.377927 0.681789 0.379438 0.043 Uiso 1 1 calc R U . . .
C22 C 0.49105(15) 0.68724(8) 0.28842(10) 0.0389(3) Uani 1 1 d . . . . .
H22 H 0.472622 0.741245 0.271019 0.047 Uiso 1 1 calc R U . . .
C23 C 0.57351(15) 0.64420(9) 0.24914(11) 0.0386(3) Uani 1 1 d . . . . .
H23 H 0.611352 0.668724 0.204642 0.046 Uiso 1 1 calc R U . . .
C24 C 0.60167(13) 0.56526(8) 0.27416(9) 0.0297(3) Uani 1 1 d . . . . .
H24 H 0.658434 0.535721 0.246973 0.036 Uiso 1 1 calc R U . . .
C25 C 0.38268(10) 0.39604(7) 0.29312(7) 0.0186(2) Uani 1 1 d . . . . .
H25 H 0.385405 0.451574 0.268717 0.022 Uiso 1 1 calc R U . . .
C26 C 0.36032(11) 0.34028(7) 0.21019(8) 0.0213(2) Uani 1 1 d . . . . .
H26A H 0.440202 0.319218 0.199837 0.026 Uiso 1 1 calc R U . . .
H26B H 0.309443 0.294126 0.222185 0.026 Uiso 1 1 calc R U . . .
C27 C 0.29606(11) 0.38352(7) 0.12639(8) 0.0205(2) Uani 1 1 d . . . . .
C28 C 0.16906(12) 0.37795(7) 0.09756(8) 0.0240(2) Uani 1 1 d . . . . .
H28 H 0.120978 0.347773 0.131515 0.029 Uiso 1 1 calc R U . . .
C29 C 0.11228(12) 0.41645(8) 0.01914(9) 0.0291(3) Uani 1 1 d . . . . .
H29 H 0.025704 0.412502 0.000093 0.035 Uiso 1 1 calc R U . . .
C30 C 0.18120(14) 0.46026(8) -0.03095(9) 0.0320(3) Uani 1 1 d . . . . .
H30 H 0.142310 0.486102 -0.084537 0.038 Uiso 1 1 calc R U . . .
C31 C 0.30737(14) 0.46636(9) -0.00270(9) 0.0328(3) Uani 1 1 d . . . . .
H31 H 0.354999 0.496550 -0.036971 0.039 Uiso 1 1 calc R U . . .
C32 C 0.36461(12) 0.42840(8) 0.07575(9) 0.0268(3) Uani 1 1 d . . . . .
H32 H 0.451067 0.433156 0.094873 0.032 Uiso 1 1 calc R U . . .
C33 C 0.28369(11) 0.39812(7) 0.35152(8) 0.0213(2) Uani 1 1 d . . . . .
O34 O 0.30210(8) 0.42346(6) 0.42705(6) 0.0300(2) Uani 1 1 d . . . . .
O35 O 0.17668(8) 0.37198(6) 0.30715(6) 0.0281(2) Uani 1 1 d . . . . .
C36 C 0.07537(13) 0.37271(11) 0.35645(10) 0.0387(4) Uani 1 1 d . . . . .
H36A H 0.008651 0.338522 0.325675 0.058 Uiso 1 1 calc R U . . .
H36B H 0.045143 0.427683 0.359506 0.058 Uiso 1 1 calc R U . . .
H36C H 0.104215 0.352398 0.417319 0.058 Uiso 1 1 calc R U . . .
B37 B 0.7637(15) 0.3707(8) 0.2101(10) 0.023(2) Uani 0.60(3) 1 d . . P A 1
F38 F 0.7943(5) 0.3138(4) 0.2735(4) 0.0310(11) Uani 0.60(3) 1 d . . P A 1
F39 F 0.6407(6) 0.3871(5) 0.1931(4) 0.0407(12) Uani 0.60(3) 1 d . . P A 1
F40 F 0.7989(6) 0.3469(5) 0.1286(5) 0.0444(10) Uani 0.60(3) 1 d . . P A 1
F41 F 0.8288(10) 0.4423(6) 0.2452(8) 0.0421(17) Uani 0.60(3) 1 d . . P A 1
B37B B 0.779(2) 0.3771(14) 0.2005(15) 0.025(3) Uani 0.40(3) 1 d . . P A 2
F38B F 0.7762(16) 0.3119(7) 0.2627(10) 0.067(3) Uani 0.40(3) 1 d . . P A 2
F39B F 0.6528(15) 0.3967(9) 0.1729(17) 0.072(3) Uani 0.40(3) 1 d . . P A 2
F40B F 0.831(2) 0.3520(9) 0.1362(10) 0.068(3) Uani 0.40(3) 1 d . . P A 2
F41B F 0.8346(16) 0.4419(9) 0.2356(12) 0.043(3) Uani 0.40(3) 1 d . . P A 2

loop_
_atom_site_aniso_label
_atom_site_aniso_U_11
_atom_site_aniso_U_22
_atom_site_aniso_U_33
_atom_site_aniso_U_23
_atom_site_aniso_U_13
_atom_site_aniso_U_12
N1 0.0193(5) 0.0161(4) 0.0166(4) 0.0013(3) 0.0009(3) -0.0010(4)
C2 0.0221(5) 0.0165(5) 0.0163(5) 0.0011(4) 0.0037(4) -0.0008(4)
C3 0.0222(5) 0.0167(5) 0.0198(5) 0.0033(4) 0.0026(4) 0.0003(4)
C4 0.0195(5) 0.0210(6) 0.0161(5) 0.0014(4) 0.0038(4) -0.0010(4)
C5 0.0219(5) 0.0177(5) 0.0193(5) -0.0003(4) 0.0029(4) -0.0031(4)
C6 0.0223(5) 0.0162(5) 0.0178(5) 0.0001(4) 0.0038(4) -0.0010(4)
C7 0.0189(5) 0.0241(6) 0.0198(5) 0.0049(4) 0.0030(4) -0.0017(4)
C8 0.0239(6) 0.0242(6) 0.0289(6) 0.0054(5) 0.0034(5) 0.0004(5)
C9 0.0259(6) 0.0344(7) 0.0377(7) 0.0118(6) 0.0052(5) 0.0064(5)
C10 0.0201(6) 0.0485(9) 0.0314(7) 0.0125(6) -0.0004(5) -0.0001(6)
C11 0.0248(6) 0.0407(8) 0.0275(6) 0.0034(6) -0.0007(5) -0.0087(6)
C12 0.0241(6) 0.0280(6) 0.0261(6) 0.0019(5) 0.0022(5) -0.0030(5)
C13 0.0212(5) 0.0169(5) 0.0197(5) 0.0041(4) -0.0021(4) -0.0022(4)
C14 0.0260(6) 0.0213(6) 0.0297(6) 0.0037(5) 0.0047(5) -0.0006(5)
C15 0.0269(6) 0.0303(7) 0.0414(8) 0.0088(6) 0.0050(6) -0.0062(5)
C16 0.0377(7) 0.0252(7) 0.0353(7) 0.0062(6) -0.0077(6) -0.0139(6)
C17 0.0523(9) 0.0211(6) 0.0250(6) -0.0019(5) -0.0005(6) -0.0083(6)
C18 0.0365(7) 0.0218(6) 0.0218(6) 0.0013(5) 0.0044(5) -0.0032(5)
C19 0.0232(6) 0.0145(5) 0.0208(5) 0.0007(4) -0.0016(4) -0.0018(4)
C20 0.0410(7) 0.0212(6) 0.0245(6) 0.0018(5) 0.0080(5) 0.0031(5)
C21 0.0531(9) 0.0225(6) 0.0329(7) 0.0003(5) 0.0093(6) 0.0117(6)
C22 0.0560(9) 0.0183(6) 0.0416(8) 0.0081(6) 0.0073(7) 0.0061(6)
C23 0.0490(9) 0.0253(7) 0.0439(8) 0.0136(6) 0.0149(7) -0.0013(6)
C24 0.0317(7) 0.0225(6) 0.0362(7) 0.0058(5) 0.0100(5) 0.0003(5)
C25 0.0193(5) 0.0166(5) 0.0180(5) 0.0008(4) -0.0017(4) 0.0008(4)
C26 0.0247(6) 0.0193(5) 0.0182(5) -0.0006(4) -0.0004(4) 0.0025(4)
C27 0.0259(6) 0.0167(5) 0.0172(5) -0.0027(4) -0.0001(4) 0.0030(4)
C28 0.0269(6) 0.0210(6) 0.0223(6) -0.0020(5) -0.0005(5) -0.0021(5)
C29 0.0291(6) 0.0256(6) 0.0276(6) -0.0041(5) -0.0078(5) 0.0016(5)
C30 0.0435(8) 0.0281(7) 0.0203(6) 0.0027(5) -0.0051(5) 0.0055(6)
C31 0.0411(8) 0.0317(7) 0.0263(7) 0.0070(5) 0.0077(6) 0.0010(6)
C32 0.0250(6) 0.0289(6) 0.0261(6) 0.0012(5) 0.0036(5) 0.0031(5)
C33 0.0221(6) 0.0177(5) 0.0227(6) -0.0002(4) 0.0005(4) 0.0012(4)
O34 0.0286(5) 0.0361(5) 0.0249(5) -0.0091(4) 0.0041(4) -0.0031(4)
O35 0.0201(4) 0.0382(5) 0.0249(4) -0.0055(4) 0.0015(3) -0.0017(4)
C36 0.0219(6) 0.0566(10) 0.0390(8) -0.0154(7) 0.0088(6) -0.0052(6)
B37 0.025(3) 0.024(3) 0.021(3) -0.003(3) 0.010(2) -0.0041(19)
F38 0.038(2) 0.0284(15) 0.0274(15) 0.0038(10) 0.0088(10) 0.0044(9)
F39 0.0217(12) 0.046(3) 0.051(2) -0.0147(15) -0.0007(12) 0.0018(13)
F40 0.048(2) 0.0603(19) 0.0284(15) -0.0074(10) 0.0165(12) -0.0077(13)
F41 0.028(2) 0.033(3) 0.061(4) -0.013(2) -0.001(2) 0.002(2)
B37B 0.020(5) 0.028(4) 0.028(5) 0.012(3) 0.006(4) 0.002(4)
F38B 0.116(7) 0.042(3) 0.040(3) 0.005(2) 0.009(4) 0.000(4)
F39B 0.045(4) 0.037(2) 0.115(8) -0.006(5) -0.033(4) 0.002(3)
F40B 0.107(9) 0.049(3) 0.060(4) 0.002(3) 0.045(5) 0.009(5)
F41B 0.044(5) 0.036(5) 0.044(3) 0.011(3) -0.005(3) -0.013(4)

loop_
_atom_type_symbol
_atom_type_description
_atom_type_scat_dispersion_real
_atom_type_scat_dispersion_imag
_atom_type_scat_source
C C 0.0033 0.0016 'International Tables Vol C Tables 4.2.6.8 and 6.1.1.4'
H H 0.0000 0.0000 'International Tables Vol C Tables 4.2.6.8 and 6.1.1.4'
B B 0.0013 0.0007 'International Tables Vol C Tables 4.2.6.8 and 6.1.1.4'
N N 0.0061 0.0033 'International Tables Vol C Tables 4.2.6.8 and 6.1.1.4'
O O 0.0106 0.0060 'International Tables Vol C Tables 4.2.6.8 and 6.1.1.4'
F F 0.0171 0.0103 'International Tables Vol C Tables 4.2.6.8 and 6.1.1.4'

loop_
_geom_angle_atom_site_label_1
_geom_angle_atom_site_label_2
_geom_angle_atom_site_label_3
_geom_angle
_geom_angle_site_symmetry_1
_geom_angle_site_symmetry_3
_geom_angle_publ_flag
C6 N1 C2 120.25(10) . . ?
C6 N1 C25 119.16(9) . . ?
C2 N1 C25 120.54(9) . . ?
N1 C2 C3 119.71(10) . . ?
N1 C2 C13 121.53(10) . . ?
C3 C2 C13 118.76(10) . . ?
C2 C3 C4 121.80(11) . . ?
C2 C3 H3 119.1 . . ?
C4 C3 H3 119.1 . . ?
C5 C4 C3 116.62(10) . . ?
C5 C4 C7 122.10(10) . . ?
C3 C4 C7 121.27(10) . . ?
C6 C5 C4 121.72(11) . . ?
C6 C5 H5 119.1 . . ?
C4 C5 H5 119.1 . . ?
N1 C6 C5 119.81(10) . . ?
N1 C6 C19 121.12(10) . . ?
C5 C6 C19 119.07(10) . . ?
C8 C7 C12 118.91(11) . . ?
C8 C7 C4 120.60(11) . . ?
C12 C7 C4 120.49(11) . . ?
C9 C8 C7 120.35(12) . . ?
C9 C8 H8 119.8 . . ?
C7 C8 H8 119.8 . . ?
C10 C9 C8 120.24(13) . . ?
C10 C9 H9 119.9 . . ?
C8 C9 H9 119.9 . . ?
C9 C10 C11 120.07(12) . . ?
C9 C10 H10 120.0 . . ?
C11 C10 H10 120.0 . . ?
C10 C11 C12 119.91(13) . . ?
C10 C11 H11 120.0 . . ?
C12 C11 H11 120.0 . . ?
C11 C12 C7 120.53(13) . . ?
C11 C12 H12 119.7 . . ?
C7 C12 H12 119.7 . . ?
C14 C13 C18 120.08(11) . . ?
C14 C13 C2 121.09(11) . . ?
C18 C13 C2 118.49(11) . . ?
C13 C14 C15 119.45(12) . . ?
C13 C14 H14 120.3 . . ?
C15 C14 H14 120.3 . . ?
C16 C15 C14 120.25(13) . . ?
C16 C15 H15 119.9 . . ?
C14 C15 H15 119.9 . . ?
C15 C16 C17 120.27(12) . . ?
C15 C16 H16 119.9 . . ?
C17 C16 H16 119.9 . . ?
C16 C17 C18 120.17(13) . . ?
C16 C17 H17 119.9 . . ?
C18 C17 H17 119.9 . . ?
C17 C18 C13 119.72(13) . . ?
C17 C18 H18 120.1 . . ?
C13 C18 H18 120.1 . . ?
C20 C19 C24 120.17(11) . . ?
C20 C19 C6 120.46(11) . . ?
C24 C19 C6 119.18(11) . . ?
C21 C20 C19 119.77(12) . . ?
C21 C20 H20 120.1 . . ?
C19 C20 H20 120.1 . . ?
C22 C21 C20 120.07(13) . . ?
C22 C21 H21 120.0 . . ?
C20 C21 H21 120.0 . . ?
C23 C22 C21 120.21(13) . . ?
C23 C22 H22 119.9 . . ?
C21 C22 H22 119.9 . . ?
C22 C23 C24 120.52(13) . . ?
C22 C23 H23 119.7 . . ?
C24 C23 H23 119.7 . . ?
C23 C24 C19 119.25(13) . . ?
C23 C24 H24 120.4 . . ?
C19 C24 H24 120.4 . . ?
N1 C25 C33 107.95(9) . . ?
N1 C25 C26 114.01(9) . . ?
C33 C25 C26 117.40(10) . . ?
N1 C25 H25 105.5 . . ?
C33 C25 H25 105.5 . . ?
C26 C25 H25 105.5 . . ?
C27 C26 C25 112.03(9) . . ?
C27 C26 H26A 109.2 . . ?
C25 C26 H26A 109.2 . . ?
C27 C26 H26B 109.2 . . ?
C25 C26 H26B 109.2 . . ?
H26A C26 H26B 107.9 . . ?
C32 C27 C28 118.81(11) . . ?
C32 C27 C26 119.90(11) . . ?
C28 C27 C26 121.27(11) . . ?
C29 C28 C27 120.35(12) . . ?
C29 C28 H28 119.8 . . ?
C27 C28 H28 119.8 . . ?
C30 C29 C28 120.37(12) . . ?
C30 C29 H29 119.8 . . ?
C28 C29 H29 119.8 . . ?
C29 C30 C31 119.70(12) . . ?
C29 C30 H30 120.2 . . ?
C31 C30 H30 120.2 . . ?
C30 C31 C32 120.25(13) . . ?
C30 C31 H31 119.9 . . ?
C32 C31 H31 119.9 . . ?
C31 C32 C27 120.51(12) . . ?
C31 C32 H32 119.7 . . ?
C27 C32 H32 119.7 . . ?
O34 C33 O35 125.37(11) . . ?
O34 C33 C25 123.09(11) . . ?
O35 C33 C25 111.49(10) . . ?
C33 O35 C36 115.88(10) . . ?
O35 C36 H36A 109.5 . . ?
O35 C36 H36B 109.5 . . ?
H36A C36 H36B 109.5 . . ?
O35 C36 H36C 109.5 . . ?
H36A C36 H36C 109.5 . . ?
H36B C36 H36C 109.5 . . ?
F38 B37 F39 112.7(12) . . ?
F38 B37 F40 110.5(10) . . ?
F39 B37 F40 108.4(10) . . ?
F38 B37 F41 106.1(10) . . ?
F39 B37 F41 108.4(10) . . ?
F40 B37 F41 110.7(12) . . ?
F40B B37B F41B 109(2) . . ?
F40B B37B F39B 113.8(17) . . ?
F41B B37B F39B 107.2(17) . . ?
F40B B37B F38B 108.3(17) . . ?
F41B B37B F38B 114.9(18) . . ?
F39B B37B F38B 103.3(17) . . ?

loop_
_geom_bond_atom_site_label_1
_geom_bond_atom_site_label_2
_geom_bond_distance
_geom_bond_site_symmetry_2
_geom_bond_publ_flag
N1 C6 1.3708(14) . ?
N1 C2 1.3711(14) . ?
N1 C25 1.4975(14) . ?
C2 C3 1.3790(16) . ?
C2 C13 1.4903(16) . ?
C3 C4 1.3969(16) . ?
C3 H3 0.9500 . ?
C4 C5 1.3924(16) . ?
C4 C7 1.4790(16) . ?
C5 C6 1.3810(16) . ?
C5 H5 0.9500 . ?
C6 C19 1.4924(16) . ?
C7 C8 1.3980(17) . ?
C7 C12 1.3989(17) . ?
C8 C9 1.3909(18) . ?
C8 H8 0.9500 . ?
C9 C10 1.387(2) . ?
C9 H9 0.9500 . ?
C10 C11 1.388(2) . ?
C10 H10 0.9500 . ?
C11 C12 1.3931(18) . ?
C11 H11 0.9500 . ?
C12 H12 0.9500 . ?
C13 C14 1.3918(17) . ?
C13 C18 1.3932(17) . ?
C14 C15 1.3927(18) . ?
C14 H14 0.9500 . ?
C15 C16 1.380(2) . ?
C15 H15 0.9500 . ?
C16 C17 1.383(2) . ?
C16 H16 0.9500 . ?
C17 C18 1.3870(18) . ?
C17 H17 0.9500 . ?
C18 H18 0.9500 . ?
C19 C20 1.3898(18) . ?
C19 C24 1.3933(17) . ?
C20 C21 1.3894(18) . ?
C20 H20 0.9500 . ?
C21 C22 1.380(2) . ?
C21 H21 0.9500 . ?
C22 C23 1.379(2) . ?
C22 H22 0.9500 . ?
C23 C24 1.3895(19) . ?
C23 H23 0.9500 . ?
C24 H24 0.9500 . ?
C25 C33 1.5307(17) . ?
C25 C26 1.5471(16) . ?
C25 H25 1.0000 . ?
C26 C27 1.5191(16) . ?
C26 H26A 0.9900 . ?
C26 H26B 0.9900 . ?
C27 C32 1.3929(18) . ?
C27 C28 1.3952(17) . ?
C28 C29 1.3951(17) . ?
C28 H28 0.9500 . ?
C29 C30 1.381(2) . ?
C29 H29 0.9500 . ?
C30 C31 1.386(2) . ?
C30 H30 0.9500 . ?
C31 C32 1.3927(18) . ?
C31 H31 0.9500 . ?
C32 H32 0.9500 . ?
C33 O34 1.2028(15) . ?
C33 O35 1.3229(14) . ?
O35 C36 1.4575(16) . ?
C36 H36A 0.9800 . ?
C36 H36B 0.9800 . ?
C36 H36C 0.9800 . ?
B37 F38 1.348(17) . ?
B37 F39 1.365(18) . ?
B37 F40 1.420(16) . ?
B37 F41 1.445(18) . ?
B37B F40B 1.29(3) . ?
B37B F41B 1.31(3) . ?
B37B F39B 1.42(3) . ?
B37B F38B 1.44(3) . ?

loop_
_geom_torsion_atom_site_label_1
_geom_torsion_atom_site_label_2
_geom_torsion_atom_site_label_3
_geom_torsion_atom_site_label_4
_geom_torsion
_geom_torsion_site_symmetry_1
_geom_torsion_site_symmetry_2
_geom_torsion_site_symmetry_3
_geom_torsion_site_symmetry_4
_geom_torsion_publ_flag
C6 N1 C2 C3 -3.12(16) . . . . ?
C25 N1 C2 C3 174.17(10) . . . . ?
C6 N1 C2 C13 176.74(10) . . . . ?
C25 N1 C2 C13 -5.97(16) . . . . ?
N1 C2 C3 C4 1.01(17) . . . . ?
C13 C2 C3 C4 -178.86(11) . . . . ?
C2 C3 C4 C5 1.56(17) . . . . ?
C2 C3 C4 C7 -179.49(11) . . . . ?
C3 C4 C5 C6 -2.11(17) . . . . ?
C7 C4 C5 C6 178.95(11) . . . . ?
C2 N1 C6 C5 2.58(16) . . . . ?
C25 N1 C6 C5 -174.74(10) . . . . ?
C2 N1 C6 C19 -176.88(10) . . . . ?
C25 N1 C6 C19 5.79(16) . . . . ?
C4 C5 C6 N1 0.09(17) . . . . ?
C4 C5 C6 C19 179.57(10) . . . . ?
C5 C4 C7 C8 -154.29(11) . . . . ?
C3 C4 C7 C8 26.81(17) . . . . ?
C5 C4 C7 C12 26.11(17) . . . . ?
C3 C4 C7 C12 -152.79(12) . . . . ?
C12 C7 C8 C9 -0.55(18) . . . . ?
C4 C7 C8 C9 179.84(11) . . . . ?
C7 C8 C9 C10 0.2(2) . . . . ?
C8 C9 C10 C11 0.4(2) . . . . ?
C9 C10 C11 C12 -0.6(2) . . . . ?
C10 C11 C12 C7 0.3(2) . . . . ?
C8 C7 C12 C11 0.30(18) . . . . ?
C4 C7 C12 C11 179.91(11) . . . . ?
N1 C2 C13 C14 -78.36(15) . . . . ?
C3 C2 C13 C14 101.51(14) . . . . ?
N1 C2 C13 C18 108.34(13) . . . . ?
C3 C2 C13 C18 -71.79(15) . . . . ?
C18 C13 C14 C15 -2.56(18) . . . . ?
C2 C13 C14 C15 -175.75(11) . . . . ?
C13 C14 C15 C16 0.5(2) . . . . ?
C14 C15 C16 C17 1.2(2) . . . . ?
C15 C16 C17 C18 -1.0(2) . . . . ?
C16 C17 C18 C13 -1.1(2) . . . . ?
C14 C13 C18 C17 2.82(18) . . . . ?
C2 C13 C18 C17 176.19(11) . . . . ?
N1 C6 C19 C20 72.73(15) . . . . ?
C5 C6 C19 C20 -106.74(14) . . . . ?
N1 C6 C19 C24 -112.23(13) . . . . ?
C5 C6 C19 C24 68.30(15) . . . . ?
C24 C19 C20 C21 0.3(2) . . . . ?
C6 C19 C20 C21 175.27(12) . . . . ?
C19 C20 C21 C22 -0.6(2) . . . . ?
C20 C21 C22 C23 0.5(2) . . . . ?
C21 C22 C23 C24 -0.2(2) . . . . ?
C22 C23 C24 C19 -0.1(2) . . . . ?
C20 C19 C24 C23 0.0(2) . . . . ?
C6 C19 C24 C23 -175.02(13) . . . . ?
C6 N1 C25 C33 -104.88(11) . . . . ?
C2 N1 C25 C33 77.80(12) . . . . ?
C6 N1 C25 C26 122.75(11) . . . . ?
C2 N1 C25 C26 -54.57(14) . . . . ?
N1 C25 C26 C27 -140.47(10) . . . . ?
C33 C25 C26 C27 91.87(12) . . . . ?
C25 C26 C27 C32 84.06(13) . . . . ?
C25 C26 C27 C28 -97.31(13) . . . . ?
C32 C27 C28 C29 0.30(18) . . . . ?
C26 C27 C28 C29 -178.34(11) . . . . ?
C27 C28 C29 C30 0.22(19) . . . . ?
C28 C29 C30 C31 -0.4(2) . . . . ?
C29 C30 C31 C32 0.1(2) . . . . ?
C30 C31 C32 C27 0.4(2) . . . . ?
C28 C27 C32 C31 -0.61(19) . . . . ?
C26 C27 C32 C31 178.05(12) . . . . ?
N1 C25 C33 O34 31.64(15) . . . . ?
C26 C25 C33 O34 162.16(11) . . . . ?
N1 C25 C33 O35 -150.93(10) . . . . ?
C26 C25 C33 O35 -20.41(14) . . . . ?
O34 C33 O35 C36 -1.73(19) . . . . ?
C25 C33 O35 C36 -179.08(11) . . . . ?
